data_4114704
loop_
_publ_author_name
'F. Albert Cotton'
'Lee M. Daniels'
'Carlos A. Murillo'
'J. Garrett Slaton'

_publ_contact_author_address
;  Laboratory for Molecular Structure and Bonding
   Dept. of Chemistry
   Texas A&M University, P.O. Box 30012
   College Station, TX 77842-3012, USA
;
_publ_contact_author_email cotton@tamu.edu
_publ_contact_author_fax '(979) 845 9351'
_publ_contact_author_name 'F. A. Cotton'
_publ_contact_author_phone '(979) 845 4432'
_publ_section_title
;
 A Pseudo-Jahn-Teller Distortion in an Mo2(\m2-O)2 Ring Having the
 Shortest MoIV-MoIV Double Bond
;
_journal_name_full 'Journal of the American Chemical Society'
_journal_page_first 2878
_journal_page_last 2879
_journal_paper_doi 10.1021/ja025713r
_journal_volume 124
_journal_year 2002
_chemical_formula_moiety 'C38 H44 Mo2 N4 O6'
_chemical_formula_sum 'C38 H45 Mo2 N4 O6'
_chemical_formula_weight 845.66
_chemical_name_common
;
bis-acetato-bis-xylylformamidinato-bis-oxodimolybdenum(IV)
;
_chemical_name_systematic
; 
 trans-di-\h^2^-acetato-di-\m~2~-oxobis
(\m~2~-N,N'-di-(2,6-xylylformamidinato)
dimolybdenum(IV) 
;
_space_group_IT_number 2
_symmetry_cell_setting triclinic
_symmetry_space_group_name_Hall '-P 1'
_symmetry_space_group_name_H-M 'P -1'
_atom_sites_solution_hydrogens geom
_atom_sites_solution_primary direct
_atom_sites_solution_secondary difmap
_audit_creation_method SHELXL-97
_cell_angle_alpha 90.1590(10)
_cell_angle_beta 109.1770(10)
_cell_angle_gamma 98.7450(10)
_cell_formula_units_Z 2
_cell_length_a 10.9617(6)
_cell_length_b 11.7084(7)
_cell_length_c 15.7064(9)
_cell_measurement_reflns_used 7494
_cell_measurement_temperature 213(2)
_cell_measurement_theta_max 27.5
_cell_measurement_theta_min 2.25
_cell_volume 1878.82(19)
_computing_cell_refinement 'SAINT (Bruker AXS, 2001)'
_computing_data_collection 'SMART (Bruker AXS, 2001)'
_computing_data_reduction 'SAINT (Bruker AXS, 2001)'
_computing_molecular_graphics 'SHELXTL (Bruker AXS, 1998)'
_computing_publication_material 'SHELXL-97 (Sheldrick, 1997)'
_computing_structure_refinement 'SHELXL-97 (Sheldrick, 1997)'
_computing_structure_solution 'SHELXS-97 (Sheldrick, 1997)'
_diffrn_ambient_temperature 293(2)
_diffrn_measured_fraction_theta_full 0.940
_diffrn_measured_fraction_theta_max 0.940
_diffrn_measurement_device_type 'Bruker SMART'
_diffrn_measurement_method '\w scans'
_diffrn_radiation_monochromator graphite
_diffrn_radiation_source 'normal-focus sealed tube'
_diffrn_radiation_type MoK\a
_diffrn_radiation_wavelength 0.71073
_diffrn_reflns_av_R_equivalents 0.0122
_diffrn_reflns_av_sigmaI/netI 0.0255
_diffrn_reflns_limit_h_max 13
_diffrn_reflns_limit_h_min -14
_diffrn_reflns_limit_k_max 15
_diffrn_reflns_limit_k_min -10
_diffrn_reflns_limit_l_max 20
_diffrn_reflns_limit_l_min -20
_diffrn_reflns_number 11648
_diffrn_reflns_theta_full 27.51
_diffrn_reflns_theta_max 27.51
_diffrn_reflns_theta_min 2.01
_diffrn_standards_decay_% 0.0
_diffrn_standards_interval_count 0
_diffrn_standards_interval_time 0
_diffrn_standards_number 0
_exptl_absorpt_coefficient_mu 0.717
_exptl_absorpt_correction_T_max 0.8664
_exptl_absorpt_correction_T_min 0.7950
_exptl_absorpt_correction_type multi-scan
_exptl_crystal_colour red
_exptl_crystal_density_diffrn 1.495
_exptl_crystal_description block
_exptl_crystal_F_000 866
_exptl_crystal_size_max 0.32
_exptl_crystal_size_mid 0.26
_exptl_crystal_size_min 0.20
_refine_diff_density_max 0.398
_refine_diff_density_min -0.926
_refine_diff_density_rms 0.069
_refine_ls_extinction_coef noref
_refine_ls_extinction_method none
_refine_ls_goodness_of_fit_ref 1.049
_refine_ls_hydrogen_treatment noref
_refine_ls_matrix_type full
_refine_ls_number_parameters 488
_refine_ls_number_reflns 8147
_refine_ls_number_restraints 0
_refine_ls_restrained_S_all 1.049
_refine_ls_R_factor_all 0.0342
_refine_ls_R_factor_gt 0.0279
_refine_ls_shift/su_max 0.029
_refine_ls_shift/su_mean 0.000
_refine_ls_structure_factor_coef Fsqd
_refine_ls_weighting_details 'calc w=1/[\s^2^(Fo^2^)+(0.0360P)^2^+0.8506P] where P=(Fo^2^+2Fc^2^)/3'
_refine_ls_weighting_scheme calc
_refine_ls_wR_factor_gt 0.0681
_refine_ls_wR_factor_ref 0.0717
_reflns_number_gt 7061
_reflns_number_total 8147
_reflns_threshold_expression I>2sigma(I)
_cod_data_source_file ja025713r_s1_2.cif
_cod_data_source_block 1a
_cod_database_code 4114704

loop_
_symmetry_equiv_pos_as_xyz
'x, y, z'
'-x, -y, -z'

loop_
_atom_site_label
_atom_site_type_symbol
_atom_site_fract_x
_atom_site_fract_y
_atom_site_fract_z
_atom_site_U_iso_or_equiv
_atom_site_adp_type
_atom_site_occupancy
_atom_site_symmetry_multiplicity
_atom_site_calc_flag
_atom_site_refinement_flags
_atom_site_disorder_assembly
_atom_site_disorder_group
Mo1 Mo 0.029906(17) 0.580567(15) 0.464935(12) 0.02091(6) Uani 1 1 d . . .
Mo2 Mo 0.492733(17) 0.091319(15) 0.023591(12) 0.02130(6) Uani 1 1 d . . .
O1 O 0.04200(16) 0.65868(14) 0.34169(11) 0.0307(4) Uani 1 1 d . . .
O2 O 0.11719(16) 0.76324(14) 0.46981(11) 0.0310(4) Uani 1 1 d . . .
O3 O -0.05147(15) 0.43152(13) 0.40669(10) 0.0246(3) Uani 1 1 d . . .
O4 O 0.44200(17) 0.26208(14) -0.00999(12) 0.0334(4) Uani 1 1 d . A .
O5 O 0.51712(16) 0.21924(14) 0.13147(11) 0.0322(4) Uani 1 1 d . A .
O6 O 0.55682(15) -0.03491(13) 0.09903(10) 0.0257(3) Uani 1 1 d . . .
N1 N 0.21824(17) 0.53499(15) 0.49285(12) 0.0231(4) Uani 1 1 d . . .
N2 N -0.15277(18) 0.63296(15) 0.44591(12) 0.0228(4) Uani 1 1 d . . .
N3 N 0.68785(17) 0.15166(15) 0.02811(12) 0.0226(4) Uani 1 1 d . . .
H3B H 0.6101 0.1300 0.0297 0.027 Uiso 1 1 calc R . .
N4 N 0.30475(18) 0.02756(17) 0.02936(13) 0.0275(4) Uani 1 1 d . . .
C1 C 0.0979(2) 0.7550(2) 0.38544(17) 0.0321(5) Uani 1 1 d . . .
C2 C 0.1414(4) 0.8558(3) 0.3383(2) 0.0617(9) Uani 1 1 d . . .
H2A H 0.2168 0.9033 0.3798 0.092 Uiso 1 1 calc R . .
H2B H 0.0720 0.9005 0.3165 0.092 Uiso 1 1 calc R . .
H2C H 0.1633 0.8283 0.2884 0.092 Uiso 1 1 calc R . .
C3 C 0.3229(2) 0.60654(19) 0.47221(15) 0.0254(5) Uani 1 1 d . . .
C4 C 0.4011(2) 0.6958(2) 0.53494(17) 0.0344(6) Uani 1 1 d . . .
C5 C 0.4906(3) 0.7725(2) 0.5089(2) 0.0437(7) Uani 1 1 d . . .
H5 H 0.5429 0.8331 0.5490 0.052 Uiso 1 1 calc R . .
C6 C 0.5038(3) 0.7611(2) 0.4254(2) 0.0434(7) Uani 1 1 d . . .
H6 H 0.5628 0.8146 0.4089 0.052 Uiso 1 1 calc R . .
C7 C 0.4292(3) 0.6701(2) 0.36607(18) 0.0399(6) Uani 1 1 d . . .
H7 H 0.4400 0.6619 0.3102 0.048 Uiso 1 1 calc R . .
C8 C 0.3382(2) 0.5903(2) 0.38817(16) 0.0312(5) Uani 1 1 d . . .
C9 C 0.2577(3) 0.4904(3) 0.32345(19) 0.0488(7) Uani 1 1 d . . .
H9A H 0.2743 0.4188 0.3512 0.073 Uiso 1 1 calc R . .
H9B H 0.2810 0.4932 0.2696 0.073 Uiso 1 1 calc R . .
H9C H 0.1665 0.4954 0.3083 0.073 Uiso 1 1 calc R . .
C10 C 0.3862(3) 0.7106(3) 0.62585(19) 0.0566(9) Uani 1 1 d . . .
H10A H 0.4073 0.6439 0.6596 0.085 Uiso 1 1 calc R . .
H10B H 0.2975 0.7191 0.6181 0.085 Uiso 1 1 calc R . .
H10C H 0.4442 0.7784 0.6579 0.085 Uiso 1 1 calc R . .
C11 C -0.1871(2) 0.74185(19) 0.41012(15) 0.0242(4) Uani 1 1 d . . .
C12 C -0.2515(2) 0.7469(2) 0.31764(16) 0.0316(5) Uani 1 1 d . . .
C13 C -0.2821(3) 0.8537(2) 0.28582(18) 0.0408(6) Uani 1 1 d . . .
H13 H -0.3259 0.8594 0.2247 0.049 Uiso 1 1 calc R . .
C14 C -0.2483(3) 0.9508(2) 0.3434(2) 0.0449(7) Uani 1 1 d . . .
H14 H -0.2688 1.0214 0.3208 0.054 Uiso 1 1 calc R . .
C15 C -0.1844(3) 0.9441(2) 0.43451(19) 0.0375(6) Uani 1 1 d . . .
H15 H -0.1618 1.0104 0.4727 0.045 Uiso 1 1 calc R . .
C16 C -0.1533(2) 0.8392(2) 0.47017(16) 0.0285(5) Uani 1 1 d . . .
C17 C -0.0891(3) 0.8301(2) 0.56964(17) 0.0400(6) Uani 1 1 d . . .
H17A H -0.0136 0.7931 0.5799 0.060 Uiso 1 1 calc R . .
H17B H -0.1498 0.7852 0.5937 0.060 Uiso 1 1 calc R . .
H17C H -0.0629 0.9062 0.5990 0.060 Uiso 1 1 calc R . .
C18 C -0.2900(3) 0.6411(3) 0.25469(17) 0.0443(7) Uani 1 1 d . . .
H18A H -0.3330 0.6615 0.1943 0.066 Uiso 1 1 calc R . .
H18B H -0.3484 0.5844 0.2727 0.066 Uiso 1 1 calc R . .
H18C H -0.2132 0.6096 0.2568 0.066 Uiso 1 1 calc R . .
C19 C -0.2418(2) 0.56429(19) 0.46966(14) 0.0245(4) Uani 1 1 d . . .
H19A H -0.3233 0.5861 0.4599 0.037 Uiso 1 1 calc R . .
C20 C 0.4759(2) 0.2926(2) 0.07371(18) 0.0337(5) Uani 1 1 d . . .
C21 C 0.4700(4) 0.4118(3) 0.1036(3) 0.0698(11) Uani 1 1 d . A .
H21A H 0.4161 0.4484 0.0538 0.105 Uiso 1 1 calc R . .
H21B H 0.5567 0.4558 0.1249 0.105 Uiso 1 1 calc R . .
H21C H 0.4334 0.4079 0.1515 0.105 Uiso 1 1 calc R . .
C22 C 0.7562(2) 0.26774(19) 0.05735(15) 0.0240(4) Uani 1 1 d . . .
C23 C 0.8162(2) 0.2957(2) 0.15012(15) 0.0282(5) Uani 1 1 d . . .
C24 C 0.8789(2) 0.4092(2) 0.17739(18) 0.0371(6) Uani 1 1 d . . .
H24 H 0.9170 0.4306 0.2386 0.044 Uiso 1 1 calc R . .
C25 C 0.8849(3) 0.4899(2) 0.1148(2) 0.0451(7) Uani 1 1 d . . .
H25 H 0.9281 0.5649 0.1340 0.054 Uiso 1 1 calc R . .
C26 C 0.8273(3) 0.4600(2) 0.0238(2) 0.0441(7) Uani 1 1 d . . .
H26 H 0.8335 0.5150 -0.0178 0.053 Uiso 1 1 calc R . .
C27 C 0.7600(2) 0.3487(2) -0.00691(16) 0.0318(5) Uani 1 1 d . . .
C28 C 0.6936(3) 0.3177(3) -0.10666(17) 0.0463(7) Uani 1 1 d . . .
H28A H 0.6885 0.3871 -0.1391 0.070 Uiso 1 1 calc R . .
H28B H 0.6070 0.2764 -0.1169 0.070 Uiso 1 1 calc R . .
H28C H 0.7432 0.2699 -0.1273 0.070 Uiso 1 1 calc R . .
C29 C 0.8185(3) 0.2070(2) 0.21884(16) 0.0378(6) Uani 1 1 d . . .
H29A H 0.8565 0.2440 0.2783 0.057 Uiso 1 1 calc R . .
H29B H 0.8698 0.1503 0.2118 0.057 Uiso 1 1 calc R . .
H29C H 0.7308 0.1697 0.2104 0.057 Uiso 1 1 calc R . .
C30A C 0.2414(16) 0.0886(14) 0.0753(11) 0.028(2) Uani 0.567(6) 1 d P A 1
C31A C 0.1526(13) 0.1592(12) 0.0232(5) 0.039(2) Uani 0.567(6) 1 d P A 1
C32A C 0.0963(9) 0.2287(8) 0.0692(6) 0.053(2) Uani 0.567(6) 1 d P A 1
H32A H 0.0371 0.2750 0.0367 0.064 Uiso 0.567(6) 1 calc PR A 1
C33A C 0.1283(9) 0.2284(9) 0.1612(7) 0.063(3) Uani 0.567(6) 1 d P A 1
H33A H 0.0914 0.2755 0.1903 0.075 Uiso 0.567(6) 1 calc PR A 1
C34A C 0.2141(8) 0.1599(8) 0.2115(6) 0.054(2) Uani 0.567(6) 1 d P A 1
H34A H 0.2324 0.1606 0.2737 0.065 Uiso 0.567(6) 1 calc PR A 1
C35A C 0.2738(9) 0.0896(9) 0.1714(6) 0.0358(18) Uani 0.567(6) 1 d P A 1
C36A C 0.3678(9) 0.0150(10) 0.2255(7) 0.045(2) Uani 0.567(6) 1 d P A 1
H36A H 0.3713 0.0193 0.2873 0.067 Uiso 0.567(6) 1 calc PR A 1
H36B H 0.4533 0.0416 0.2222 0.067 Uiso 0.567(6) 1 calc PR A 1
H36C H 0.3389 -0.0637 0.2016 0.067 Uiso 0.567(6) 1 calc PR A 1
C37A C 0.1104(19) 0.1551(19) -0.0792(12) 0.059(4) Uani 0.567(6) 1 d P A 1
H37A H 0.0540 0.2113 -0.1017 0.088 Uiso 0.567(6) 1 calc PR A 1
H37B H 0.0643 0.0793 -0.1032 0.088 Uiso 0.567(6) 1 calc PR A 1
H37C H 0.1862 0.1722 -0.0976 0.088 Uiso 0.567(6) 1 calc PR A 1
C30B C 0.221(2) 0.106(2) 0.0543(15) 0.028(2) Uani 0.433(6) 1 d P A 2
C31B C 0.1387(18) 0.1621(16) -0.0119(8) 0.039(2) Uani 0.433(6) 1 d P A 2
C32B C 0.0782(12) 0.2392(11) 0.0209(8) 0.053(2) Uani 0.433(6) 1 d P A 2
H32B H 0.0234 0.2825 -0.0196 0.064 Uiso 0.433(6) 1 calc PR A 2
C33B C 0.0970(13) 0.2535(13) 0.1124(10) 0.063(3) Uani 0.433(6) 1 d P A 2
H33B H 0.0566 0.3072 0.1325 0.075 Uiso 0.433(6) 1 calc PR A 2
C34B C 0.1747(12) 0.1891(12) 0.1732(9) 0.054(2) Uani 0.433(6) 1 d P A 2
H34B H 0.1849 0.1981 0.2341 0.065 Uiso 0.433(6) 1 calc PR A 2
C35B C 0.2394(12) 0.1095(14) 0.1450(9) 0.0358(18) Uani 0.433(6) 1 d P A 2
C36B C 0.3271(13) 0.0402(14) 0.2119(10) 0.045(2) Uani 0.433(6) 1 d P A 2
H36D H 0.4111 0.0496 0.2038 0.067 Uiso 0.433(6) 1 calc PR A 2
H36E H 0.2887 -0.0401 0.2024 0.067 Uiso 0.433(6) 1 calc PR A 2
H36F H 0.3376 0.0668 0.2721 0.067 Uiso 0.433(6) 1 calc PR A 2
C37B C 0.126(3) 0.147(3) -0.1059(19) 0.059(4) Uani 0.433(6) 1 d P A 2
H37D H 0.2109 0.1556 -0.1119 0.088 Uiso 0.433(6) 1 calc PR A 2
H37E H 0.0779 0.2032 -0.1397 0.088 Uiso 0.433(6) 1 calc PR A 2
H37F H 0.0793 0.0703 -0.1286 0.088 Uiso 0.433(6) 1 calc PR A 2
C38 C 0.2511(2) -0.0803(2) 0.00105(15) 0.0270(5) Uani 1 1 d . . .
H38A H 0.1671 -0.1068 0.0018 0.041 Uiso 1 1 calc R . .

loop_
_atom_site_aniso_label
_atom_site_aniso_U_11
_atom_site_aniso_U_22
_atom_site_aniso_U_33
_atom_site_aniso_U_23
_atom_site_aniso_U_13
_atom_site_aniso_U_12
Mo1 0.02174(10) 0.01904(10) 0.02185(10) 0.00392(7) 0.00733(7) 0.00280(7)
Mo2 0.02082(10) 0.01987(10) 0.02232(10) 0.00066(7) 0.00616(7) 0.00287(7)
O1 0.0334(9) 0.0304(9) 0.0295(8) 0.0078(7) 0.0119(7) 0.0056(7)
O2 0.0315(9) 0.0235(8) 0.0387(9) 0.0047(7) 0.0136(7) 0.0023(7)
O3 0.0269(8) 0.0242(8) 0.0218(7) 0.0004(6) 0.0078(6) 0.0025(6)
O4 0.0335(9) 0.0244(9) 0.0396(10) 0.0031(7) 0.0071(7) 0.0076(7)
O5 0.0322(9) 0.0306(9) 0.0332(9) -0.0055(7) 0.0118(7) 0.0016(7)
O6 0.0264(8) 0.0265(8) 0.0224(8) 0.0040(6) 0.0054(6) 0.0047(6)
N1 0.0217(9) 0.0219(9) 0.0259(9) 0.0034(7) 0.0089(7) 0.0019(7)
N2 0.0239(9) 0.0217(9) 0.0223(9) 0.0032(7) 0.0067(7) 0.0050(7)
N3 0.0200(9) 0.0229(9) 0.0237(9) 0.0010(7) 0.0067(7) 0.0008(7)
N4 0.0235(10) 0.0252(10) 0.0339(10) -0.0041(8) 0.0107(8) 0.0022(7)
C1 0.0300(13) 0.0289(13) 0.0423(14) 0.0145(10) 0.0171(11) 0.0077(10)
C2 0.087(3) 0.0393(17) 0.065(2) 0.0208(15) 0.0398(19) -0.0020(16)
C3 0.0202(10) 0.0258(11) 0.0304(11) 0.0062(9) 0.0084(9) 0.0041(8)
C4 0.0267(12) 0.0371(14) 0.0367(13) -0.0004(10) 0.0096(10) -0.0005(10)
C5 0.0297(14) 0.0384(15) 0.0571(17) -0.0020(13) 0.0125(12) -0.0078(11)
C6 0.0281(13) 0.0433(16) 0.0624(18) 0.0165(13) 0.0218(13) 0.0012(11)
C7 0.0327(14) 0.0534(17) 0.0400(14) 0.0135(12) 0.0198(11) 0.0091(12)
C8 0.0288(12) 0.0339(13) 0.0340(12) 0.0056(10) 0.0133(10) 0.0079(10)
C9 0.0545(18) 0.0528(18) 0.0423(16) -0.0116(13) 0.0250(14) -0.0017(14)
C10 0.0525(19) 0.070(2) 0.0389(16) -0.0155(15) 0.0145(14) -0.0148(16)
C11 0.0221(11) 0.0225(11) 0.0288(11) 0.0073(8) 0.0089(9) 0.0047(8)
C12 0.0279(12) 0.0362(14) 0.0315(12) 0.0087(10) 0.0096(10) 0.0082(10)
C13 0.0396(15) 0.0495(17) 0.0370(14) 0.0219(12) 0.0132(12) 0.0171(12)
C14 0.0463(16) 0.0325(15) 0.0647(19) 0.0263(13) 0.0261(14) 0.0152(12)
C15 0.0381(14) 0.0230(12) 0.0533(16) 0.0055(11) 0.0182(12) 0.0042(10)
C16 0.0265(12) 0.0256(12) 0.0343(12) 0.0032(9) 0.0110(10) 0.0046(9)
C17 0.0467(16) 0.0359(14) 0.0337(13) -0.0051(11) 0.0084(12) 0.0069(12)
C18 0.0463(16) 0.0531(18) 0.0277(13) -0.0014(12) 0.0030(12) 0.0120(13)
C19 0.0232(11) 0.0269(12) 0.0231(10) 0.0015(8) 0.0064(9) 0.0058(9)
C20 0.0277(12) 0.0253(12) 0.0473(15) -0.0060(11) 0.0117(11) 0.0036(9)
C21 0.086(3) 0.0383(18) 0.078(3) -0.0163(16) 0.013(2) 0.0221(17)
C22 0.0209(10) 0.0230(11) 0.0272(11) -0.0007(8) 0.0077(9) 0.0018(8)
C23 0.0227(11) 0.0308(12) 0.0286(11) -0.0023(9) 0.0058(9) 0.0029(9)
C24 0.0320(13) 0.0365(14) 0.0361(13) -0.0127(11) 0.0048(11) 0.0010(10)
C25 0.0434(16) 0.0256(13) 0.0584(18) -0.0083(12) 0.0115(13) -0.0058(11)
C26 0.0481(17) 0.0268(14) 0.0540(17) 0.0088(12) 0.0158(13) -0.0013(11)
C27 0.0317(13) 0.0296(13) 0.0331(13) 0.0035(10) 0.0102(10) 0.0031(10)
C28 0.0603(19) 0.0432(16) 0.0308(13) 0.0099(11) 0.0114(13) 0.0022(14)
C29 0.0352(14) 0.0467(16) 0.0261(12) 0.0035(11) 0.0039(10) 0.0044(11)
C30A 0.018(5) 0.018(5) 0.051(8) 0.001(4) 0.015(5) 0.005(3)
C31A 0.021(3) 0.0293(17) 0.061(6) -0.007(5) 0.008(5) 0.0012(18)
C32A 0.029(3) 0.031(2) 0.101(7) -0.014(5) 0.026(6) -0.0004(19)
C33A 0.038(5) 0.047(5) 0.112(9) -0.031(5) 0.041(6) -0.001(3)
C34A 0.041(5) 0.061(5) 0.067(6) -0.027(4) 0.032(4) -0.005(3)
C35A 0.022(5) 0.043(4) 0.041(6) -0.013(4) 0.012(4) -0.002(3)
C36A 0.042(6) 0.061(6) 0.034(4) 0.000(3) 0.017(4) 0.003(3)
C37A 0.031(5) 0.051(4) 0.091(12) 0.015(7) 0.011(5) 0.018(3)
C30B 0.018(5) 0.018(5) 0.051(8) 0.001(4) 0.015(5) 0.005(3)
C31B 0.021(3) 0.0293(17) 0.061(6) -0.007(5) 0.008(5) 0.0012(18)
C32B 0.029(3) 0.031(2) 0.101(7) -0.014(5) 0.026(6) -0.0004(19)
C33B 0.038(5) 0.047(5) 0.112(9) -0.031(5) 0.041(6) -0.001(3)
C34B 0.041(5) 0.061(5) 0.067(6) -0.027(4) 0.032(4) -0.005(3)
C35B 0.022(5) 0.043(4) 0.041(6) -0.013(4) 0.012(4) -0.002(3)
C36B 0.042(6) 0.061(6) 0.034(4) 0.000(3) 0.017(4) 0.003(3)
C37B 0.031(5) 0.051(4) 0.091(12) 0.015(7) 0.011(5) 0.018(3)
C38 0.0223(11) 0.0287(12) 0.0296(11) -0.0003(9) 0.0094(9) 0.0009(9)

loop_
_atom_type_symbol
_atom_type_description
_atom_type_scat_dispersion_real
_atom_type_scat_dispersion_imag
_atom_type_scat_source
C C 0.0033 0.0016 'International Tables Vol C Tables 4.2.6.8 and 6.1.1.4'
H H 0.0000 0.0000 'International Tables Vol C Tables 4.2.6.8 and 6.1.1.4'
N N 0.0061 0.0033 'International Tables Vol C Tables 4.2.6.8 and 6.1.1.4'
O O 0.0106 0.0060 'International Tables Vol C Tables 4.2.6.8 and 6.1.1.4'
Mo Mo -1.6832 0.6857 'International Tables Vol C Tables 4.2.6.8 and 6.1.1.4'

loop_
_geom_angle_atom_site_label_1
_geom_angle_atom_site_label_2
_geom_angle_atom_site_label_3
_geom_angle
_geom_angle_site_symmetry_1
_geom_angle_site_symmetry_3
_geom_angle_publ_flag
O3 Mo1 O3 106.96(5) . 2_566 y
O3 Mo1 N2 92.10(7) . . ?
O3 Mo1 N2 88.37(7) 2_566 . ?
O3 Mo1 N1 91.22(7) . . ?
O3 Mo1 N1 88.44(7) 2_566 . ?
N2 Mo1 N1 175.94(7) . . ?
O3 Mo1 O1 94.39(6) . . ?
O3 Mo1 O1 158.64(6) 2_566 . ?
N2 Mo1 O1 91.44(7) . . ?
N1 Mo1 O1 90.62(7) . . ?
O3 Mo1 O2 154.62(6) . . ?
O3 Mo1 O2 98.41(6) 2_566 . ?
N2 Mo1 O2 89.00(7) . . ?
N1 Mo1 O2 89.00(7) . . ?
O1 Mo1 O2 60.23(6) . . y
O3 Mo1 Mo1 54.42(4) . 2_566 ?
O3 Mo1 Mo1 52.55(4) 2_566 2_566 ?
N2 Mo1 Mo1 90.36(5) . 2_566 ?
N1 Mo1 Mo1 89.69(5) . 2_566 ?
O1 Mo1 Mo1 148.80(5) . 2_566 ?
O2 Mo1 Mo1 150.96(5) . 2_566 ?
O3 Mo1 C1 124.54(7) . . ?
O3 Mo1 C1 128.48(7) 2_566 . ?
N2 Mo1 C1 90.63(7) . . ?
N1 Mo1 C1 89.40(7) . . ?
O1 Mo1 C1 30.16(7) . . ?
O2 Mo1 C1 30.07(7) . . ?
Mo1 Mo1 C1 178.60(6) 2_566 . ?
O6 Mo2 O6 106.89(5) 2_655 . y
O6 Mo2 N4 91.74(7) 2_655 . ?
O6 Mo2 N4 87.74(7) . . ?
O6 Mo2 N3 91.73(7) 2_655 . ?
O6 Mo2 N3 88.67(7) . . ?
N4 Mo2 N3 175.61(7) . . ?
O6 Mo2 O4 94.56(7) 2_655 . ?
O6 Mo2 O4 158.55(6) . . ?
N4 Mo2 O4 92.16(7) . . ?
N3 Mo2 O4 90.26(7) . . ?
O6 Mo2 O5 154.89(7) 2_655 . ?
O6 Mo2 O5 98.21(7) . . ?
N4 Mo2 O5 88.43(7) . . ?
N3 Mo2 O5 89.58(6) . . ?
O4 Mo2 O5 60.36(7) . . y
O6 Mo2 Mo2 54.60(5) 2_655 2_655 ?
O6 Mo2 Mo2 52.29(4) . 2_655 ?
N4 Mo2 Mo2 89.51(5) . 2_655 ?
N3 Mo2 Mo2 90.30(5) . 2_655 ?
O4 Mo2 Mo2 149.15(5) . 2_655 ?
O5 Mo2 Mo2 150.49(5) . 2_655 ?
O6 Mo2 C20 124.80(8) 2_655 . ?
O6 Mo2 C20 128.31(8) . . ?
N4 Mo2 C20 90.54(8) . . ?
N3 Mo2 C20 89.69(7) . . ?
O4 Mo2 C20 30.24(7) . . ?
O5 Mo2 C20 30.12(7) . . ?
Mo2 Mo2 C20 179.39(6) 2_655 . ?
C1 O1 Mo1 90.80(14) . . ?
C1 O2 Mo1 90.04(14) . . ?
Mo1 O3 Mo1 73.03(5) . 2_566 y
C20 O4 Mo2 90.58(15) . . ?
C20 O5 Mo2 90.55(14) . . ?
Mo2 O6 Mo2 73.11(5) 2_655 . y
C19 N1 C3 117.91(19) 2_566 . ?
C19 N1 Mo1 119.06(14) 2_566 . ?
C3 N1 Mo1 123.02(14) . . ?
C19 N2 C11 116.77(19) . . ?
C19 N2 Mo1 118.87(15) . . ?
C11 N2 Mo1 124.34(14) . . ?
C38 N3 C22 117.45(18) 2_655 . ?
C38 N3 Mo2 118.12(14) 2_655 . ?
C22 N3 Mo2 124.36(14) . . ?
C38 N4 C30A 117.0(8) . . ?
C38 N4 C30B 117.9(10) . . ?
C30A N4 C30B 15.3(10) . . ?
C38 N4 Mo2 119.40(16) . . ?
C30A N4 Mo2 122.9(8) . . ?
C30B N4 Mo2 122.3(10) . . ?
O2 C1 O1 118.9(2) . . ?
O2 C1 C2 120.7(2) . . ?
O1 C1 C2 120.4(2) . . ?
O2 C1 Mo1 59.88(11) . . ?
O1 C1 Mo1 59.04(11) . . ?
C2 C1 Mo1 178.2(2) . . ?
C8 C3 C4 121.8(2) . . ?
C8 C3 N1 119.4(2) . . ?
C4 C3 N1 118.6(2) . . ?
C5 C4 C3 117.5(2) . . ?
C5 C4 C10 121.1(2) . . ?
C3 C4 C10 121.4(2) . . ?
C6 C5 C4 121.7(3) . . ?
C5 C6 C7 119.8(2) . . ?
C6 C7 C8 121.3(2) . . ?
C7 C8 C3 117.8(2) . . ?
C7 C8 C9 121.1(2) . . ?
C3 C8 C9 121.1(2) . . ?
C12 C11 C16 122.3(2) . . ?
C12 C11 N2 119.4(2) . . ?
C16 C11 N2 118.3(2) . . ?
C13 C12 C11 117.6(2) . . ?
C13 C12 C18 120.8(2) . . ?
C11 C12 C18 121.5(2) . . ?
C14 C13 C12 121.1(2) . . ?
C13 C14 C15 120.4(2) . . ?
C14 C15 C16 120.9(2) . . ?
C15 C16 C11 117.7(2) . . ?
C15 C16 C17 121.2(2) . . ?
C11 C16 C17 121.1(2) . . ?
N2 C19 N1 121.7(2) . 2_566 ?
O5 C20 O4 118.5(2) . . ?
O5 C20 C21 120.4(3) . . ?
O4 C20 C21 121.1(3) . . ?
O5 C20 Mo2 59.34(12) . . ?
O4 C20 Mo2 59.17(12) . . ?
C21 C20 Mo2 178.4(2) . . ?
C27 C22 C23 122.0(2) . . ?
C27 C22 N3 119.35(19) . . ?
C23 C22 N3 118.7(2) . . ?
C24 C23 C22 117.9(2) . . ?
C24 C23 C29 120.1(2) . . ?
C22 C23 C29 121.9(2) . . ?
C25 C24 C23 120.8(2) . . ?
C24 C25 C26 120.3(2) . . ?
C25 C26 C27 121.1(3) . . ?
C22 C27 C26 117.8(2) . . ?
C22 C27 C28 121.4(2) . . ?
C26 C27 C28 120.8(2) . . ?
N4 C30A C31A 117.1(12) . . ?
N4 C30A C35A 122.0(7) . . ?
C31A C30A C35A 120.7(14) . . ?
C32A C31A C30A 118.0(10) . . ?
C32A C31A C37A 119.9(11) . . ?
C30A C31A C37A 121.9(14) . . ?
C33A C32A C31A 120.5(8) . . ?
C32A C33A C34A 121.4(9) . . ?
C33A C34A C35A 121.5(8) . . ?
C34A C35A C30A 117.9(8) . . ?
C34A C35A C36A 122.0(8) . . ?
C30A C35A C36A 120.1(9) . . ?
C35B C30B C31B 128(2) . . ?
C35B C30B N4 112.2(10) . . ?
C31B C30B N4 120(2) . . ?
C30B C31B C32B 114.0(15) . . ?
C30B C31B C37B 122(2) . . ?
C32B C31B C37B 124.0(15) . . ?
C31B C32B C33B 121.9(12) . . ?
C34B C33B C32B 120.3(12) . . ?
C33B C34B C35B 121.1(11) . . ?
C30B C35B C34B 114.6(12) . . ?
C30B C35B C36B 124.1(13) . . ?
C34B C35B C36B 121.2(12) . . ?
N3 C38 N4 122.3(2) 2_655 . ?

loop_
_geom_bond_atom_site_label_1
_geom_bond_atom_site_label_2
_geom_bond_distance
_geom_bond_site_symmetry_2
_geom_bond_publ_flag
Mo1 O3 1.9130(15) . y
Mo1 O3 1.9596(15) 2_566 y
Mo1 N2 2.1111(19) . y
Mo1 N1 2.1167(19) . y
Mo1 O1 2.1777(16) . y
Mo1 O2 2.1965(16) . y
Mo1 Mo1 2.3048(4) 2_566 y
Mo1 C1 2.539(2) . ?
Mo2 O6 1.9070(15) 2_655 y
Mo2 O6 1.9648(15) . y
Mo2 N4 2.1135(19) . y
Mo2 N3 2.1259(18) . y
Mo2 O4 2.1763(16) . y
Mo2 O5 2.1800(16) . y
Mo2 Mo2 2.3064(4) 2_655 y
Mo2 C20 2.534(2) . ?
O1 C1 1.276(3) . ?
O2 C1 1.273(3) . ?
O3 Mo1 1.9597(15) 2_566 ?
O4 C20 1.276(3) . ?
O5 C20 1.272(3) . ?
O6 Mo2 1.9070(15) 2_655 ?
N1 C19 1.327(3) 2_566 ?
N1 C3 1.441(3) . ?
N2 C19 1.320(3) . ?
N2 C11 1.447(3) . ?
N3 C38 1.313(3) 2_655 ?
N3 C22 1.442(3) . ?
N4 C38 1.318(3) . ?
N4 C30A 1.41(2) . ?
N4 C30B 1.53(2) . ?
C1 C2 1.494(3) . ?
C3 C8 1.400(3) . ?
C3 C4 1.402(3) . ?
C4 C5 1.391(4) . ?
C4 C10 1.502(4) . ?
C5 C6 1.375(4) . ?
C6 C7 1.379(4) . ?
C7 C8 1.391(3) . ?
C8 C9 1.507(4) . ?
C11 C12 1.397(3) . ?
C11 C16 1.401(3) . ?
C12 C13 1.396(4) . ?
C12 C18 1.500(3) . ?
C13 C14 1.376(4) . ?
C14 C15 1.379(4) . ?
C15 C16 1.394(3) . ?
C16 C17 1.500(3) . ?
C19 N1 1.327(3) 2_566 ?
C20 C21 1.489(4) . ?
C22 C27 1.393(3) . ?
C22 C23 1.402(3) . ?
C23 C24 1.396(3) . ?
C23 C29 1.497(3) . ?
C24 C25 1.375(4) . ?
C25 C26 1.379(4) . ?
C26 C27 1.394(3) . ?
C27 C28 1.511(3) . ?
C30A C31A 1.422(13) . ?
C30A C35A 1.432(17) . ?
C31A C32A 1.417(17) . ?
C31A C37A 1.520(18) . ?
C32A C33A 1.371(13) . ?
C33A C34A 1.377(11) . ?
C34A C35A 1.391(13) . ?
C35A C36A 1.500(9) . ?
C30B C35B 1.37(3) . ?
C30B C31B 1.377(18) . ?
C31B C32B 1.39(2) . ?
C31B C37B 1.44(2) . ?
C32B C33B 1.390(16) . ?
C33B C34B 1.368(17) . ?
C34B C35B 1.40(2) . ?
C35B C36B 1.505(12) . ?
C38 N3 1.313(3) 2_655 ?
